data_7158116
loop_
_publ_author_name
'Mondal, Santa'
'Yashmin, Sabina'
'Ali, Rashid'
'Soundaram, R.'
'Ghosh, Siddhartha S.'
'Khan, Abu Taleb'

_publ_section_title
;
 Synthesis of biologically active fused 1,4-oxathiin derivatives from
 4-hydroxydithiocoumarins, arylacetylenes and dimethyl sulfoxide by
 Cu(i)-catalyzed C-H functionalization and cross-dehydrogenative C-S
 coupling reactions.
;
_journal_issue 26
_journal_name_full 'Organic &amp; biomolecular chemistry'
_journal_page_first 5818
_journal_page_last 5826
_journal_paper_doi 10.1039/d1ob00846c
_journal_volume 19
_journal_year 2021
_chemical_formula_sum 'C68 H36 F4 O8 S8'
_chemical_formula_weight 1313.45
_space_group_crystal_system monoclinic
_space_group_IT_number 14
_space_group_name_Hall '-P 2yn'
_space_group_name_H-M_alt 'P 1 21/n 1'
_atom_sites_solution_hydrogens geom
_audit_block_doi 10.5517/ccdc.csd.cc26t2ns
_audit_creation_method SHELXL-2014/7
_audit_update_record
;
2020-12-12 deposited with the CCDC.	2021-06-01 downloaded from the CCDC.
;
_cell_angle_alpha 90
_cell_angle_beta 109.360(4)
_cell_angle_gamma 90
_cell_formula_units_Z 1
_cell_length_a 14.147(2)
_cell_length_b 5.4814(8)
_cell_length_c 18.975(3)
_cell_measurement_reflns_used 8296
_cell_measurement_temperature 296(2)
_cell_measurement_theta_max 23.59
_cell_measurement_theta_min 2.28
_cell_volume 1388.2(4)
_computing_structure_refinement 'SHELXL-2014/7 (Sheldrick, 2014)'
_diffrn_ambient_temperature 296(2)
_diffrn_measured_fraction_theta_full 1.000
_diffrn_measured_fraction_theta_max 1.000
_diffrn_measurement_device_type 'Bruker APEX-II CCD'
_diffrn_measurement_method '\f and \w scans'
_diffrn_radiation_type MoK\a
_diffrn_radiation_wavelength 0.71073
_diffrn_reflns_av_R_equivalents 0.0845
_diffrn_reflns_av_unetI/netI 0.0312
_diffrn_reflns_Laue_measured_fraction_full 1.000
_diffrn_reflns_Laue_measured_fraction_max 1.000
_diffrn_reflns_limit_h_max 16
_diffrn_reflns_limit_h_min -16
_diffrn_reflns_limit_k_max 6
_diffrn_reflns_limit_k_min -6
_diffrn_reflns_limit_l_max 22
_diffrn_reflns_limit_l_min -22
_diffrn_reflns_number 43581
_diffrn_reflns_point_group_measured_fraction_full 1.000
_diffrn_reflns_point_group_measured_fraction_max 1.000
_diffrn_reflns_theta_full 25.034
_diffrn_reflns_theta_max 25.034
_diffrn_reflns_theta_min 1.572
_exptl_absorpt_coefficient_mu 0.398
_exptl_absorpt_correction_type none
_exptl_crystal_colour Brown
_exptl_crystal_density_diffrn 1.571
_exptl_crystal_description Needle
_exptl_crystal_F_000 672
_exptl_crystal_size_max 0.26
_exptl_crystal_size_mid 0.21
_exptl_crystal_size_min 0.17
_refine_diff_density_max 0.357
_refine_diff_density_min -0.345
_refine_diff_density_rms 0.065
_refine_ls_extinction_method none
_refine_ls_goodness_of_fit_ref 1.648
_refine_ls_hydrogen_treatment constr
_refine_ls_matrix_type full
_refine_ls_number_parameters 199
_refine_ls_number_reflns 2456
_refine_ls_number_restraints 0
_refine_ls_restrained_S_all 1.648
_refine_ls_R_factor_all 0.0839
_refine_ls_R_factor_gt 0.0632
_refine_ls_shift/su_max 0.000
_refine_ls_shift/su_mean 0.000
_refine_ls_structure_factor_coef Fsqd
_refine_ls_weighting_details 'w=1/[\s^2^(Fo^2^)+(0.1000P)^2^+0.3767P] where P=(Fo^2^+2Fc^2^)/3'
_refine_ls_weighting_scheme calc
_refine_ls_wR_factor_gt 0.2129
_refine_ls_wR_factor_ref 0.2360
_reflns_Friedel_coverage 0.000
_reflns_number_gt 1955
_reflns_number_total 2456
_reflns_threshold_expression 'I > 2\s(I)'
_cod_data_source_file d1ob00846c2.cif
_cod_data_source_block SM-12E-19_0ma_a
_cod_depositor_comments 'Adding full bibliography for 7158116.cif.'
_cod_original_sg_symbol_H-M 'P 21/n'
_cod_database_code 7158116
_shelx_shelxl_version_number 2014/7
_shelx_space_group_comment
;
The symmetry employed for this shelxl refinement is uniquely defined
by the following loop, which should always be used as a source of
symmetry information in preference to the above space-group names.
They are only intended as comments.
;

loop_
_space_group_symop_operation_xyz
'x, y, z'
'-x+1/2, y+1/2, -z+1/2'
'-x, -y, -z'
'x-1/2, -y-1/2, z-1/2'

loop_
_atom_site_label
_atom_site_type_symbol
_atom_site_fract_x
_atom_site_fract_y
_atom_site_fract_z
_atom_site_U_iso_or_equiv
_atom_site_adp_type
_atom_site_occupancy
_atom_site_site_symmetry_order
_atom_site_calc_flag
_atom_site_refinement_flags_posn
_atom_site_refinement_flags_adp
_atom_site_refinement_flags_occupancy
_atom_site_disorder_assembly
_atom_site_disorder_group
S001 S 0.56587(10) 0.7550(2) 0.06429(7) 0.0503(4) Uani 1 1 d . . . . .
S002 S 0.37677(10) 0.8611(2) 0.08932(7) 0.0548(5) Uani 1 1 d . . . . .
O003 O 0.4257(2) 0.4496(5) 0.19381(18) 0.0463(8) Uani 1 1 d . . . . .
F1 F 0.8970(3) 0.4261(7) 0.0677(2) 0.0833(11) Uani 1 1 d . . . . .
O005 O 0.5905(3) 0.1766(7) 0.2323(2) 0.0683(12) Uani 1 1 d . . . . .
C006 C 0.4975(3) 0.4929(7) 0.1595(2) 0.0372(10) Uani 1 1 d . . . . .
C007 C 0.3839(3) 0.6213(7) 0.2954(2) 0.0388(10) Uani 1 1 d . . . . .
C008 C 0.6609(3) 0.5401(8) 0.0968(2) 0.0401(10) Uani 1 1 d . . . . .
C009 C 0.6625(3) 0.3572(8) 0.1486(2) 0.0393(10) Uani 1 1 d . . . . .
C00A C 0.3903(3) 0.6554(7) 0.2205(3) 0.0396(10) Uani 1 1 d . . . . .
C00B C 0.5836(4) 0.3295(8) 0.1837(3) 0.0427(11) Uani 1 1 d . . . . .
C00C C 0.4831(4) 0.6751(8) 0.1096(2) 0.0420(11) Uani 1 1 d . . . . .
C00D C 0.3364(4) 0.7932(8) 0.3262(3) 0.0461(11) Uani 1 1 d . . . . .
H00D H 0.3086 0.9314 0.2988 0.055 Uiso 1 1 calc R U . . .
C00E C 0.4241(3) 0.4130(8) 0.3373(3) 0.0452(11) Uani 1 1 d . . . . .
H00E H 0.4556 0.2943 0.3180 0.054 Uiso 1 1 calc R U . . .
C00F C 0.3298(4) 0.7624(9) 0.3967(3) 0.0524(13) Uani 1 1 d . . . . .
H00F H 0.2980 0.8793 0.4164 0.063 Uiso 1 1 calc R U . . .
C00G C 0.3657(4) 0.8521(8) 0.1785(2) 0.0453(11) Uani 1 1 d . . . . .
H00G H 0.3421 0.9886 0.1966 0.054 Uiso 1 1 calc R U . . .
C00H C 0.4163(4) 0.3849(9) 0.4081(3) 0.0532(13) Uani 1 1 d . . . . .
H00H H 0.4427 0.2461 0.4358 0.064 Uiso 1 1 calc R U . . .
C00I C 0.7426(4) 0.1954(9) 0.1694(3) 0.0505(12) Uani 1 1 d . . . . .
H00I H 0.7430 0.0703 0.2026 0.061 Uiso 1 1 calc R U . . .
C00J C 0.7407(4) 0.5623(9) 0.0690(3) 0.0517(12) Uani 1 1 d . . . . .
H00J H 0.7405 0.6835 0.0347 0.062 Uiso 1 1 calc R U . . .
C00K C 0.3706(4) 0.5579(10) 0.4376(3) 0.0524(13) Uani 1 1 d . . . . .
H00K H 0.3670 0.5373 0.4853 0.063 Uiso 1 1 calc R U . . .
C00L C 0.8182(4) 0.4036(10) 0.0932(3) 0.0540(13) Uani 1 1 d . . . . .
C00M C 0.8205(4) 0.2146(10) 0.1426(3) 0.0578(14) Uani 1 1 d . . . . .
H00M H 0.8735 0.1047 0.1569 0.069 Uiso 1 1 calc R U . . .

loop_
_atom_site_aniso_label
_atom_site_aniso_U_11
_atom_site_aniso_U_22
_atom_site_aniso_U_33
_atom_site_aniso_U_23
_atom_site_aniso_U_13
_atom_site_aniso_U_12
S001 0.0650(9) 0.0400(7) 0.0556(8) 0.0115(5) 0.0330(7) 0.0100(6)
S002 0.0610(9) 0.0548(8) 0.0526(8) 0.0138(6) 0.0239(6) 0.0206(6)
O003 0.057(2) 0.0285(15) 0.065(2) 0.0004(14) 0.0353(17) -0.0011(14)
F1 0.069(2) 0.098(3) 0.104(3) 0.002(2) 0.058(2) 0.0074(19)
O005 0.077(3) 0.058(2) 0.083(3) 0.039(2) 0.045(2) 0.024(2)
C006 0.045(2) 0.028(2) 0.044(2) -0.0030(18) 0.022(2) -0.0027(18)
C007 0.035(2) 0.033(2) 0.049(3) -0.0011(19) 0.015(2) -0.0059(19)
C008 0.053(3) 0.031(2) 0.038(2) -0.0038(18) 0.017(2) 0.0008(19)
C009 0.044(3) 0.032(2) 0.040(2) -0.0026(18) 0.012(2) 0.0048(19)
C00A 0.040(2) 0.029(2) 0.056(3) -0.0055(19) 0.023(2) 0.0017(18)
C00B 0.057(3) 0.028(2) 0.044(3) 0.0030(19) 0.018(2) 0.002(2)
C00C 0.053(3) 0.032(2) 0.043(3) -0.0014(19) 0.017(2) 0.003(2)
C00D 0.049(3) 0.039(2) 0.053(3) 0.001(2) 0.021(2) -0.002(2)
C00E 0.043(3) 0.038(2) 0.056(3) 0.002(2) 0.018(2) -0.005(2)
C00F 0.056(3) 0.052(3) 0.056(3) -0.006(2) 0.028(3) -0.006(2)
C00G 0.052(3) 0.038(2) 0.050(3) 0.002(2) 0.022(2) 0.013(2)
C00H 0.055(3) 0.045(3) 0.057(3) 0.013(2) 0.015(2) -0.005(2)
C00I 0.053(3) 0.044(3) 0.055(3) 0.003(2) 0.018(2) 0.009(2)
C00J 0.057(3) 0.050(3) 0.057(3) -0.002(2) 0.032(3) 0.001(2)
C00K 0.055(3) 0.058(3) 0.045(3) -0.003(2) 0.018(2) -0.013(3)
C00L 0.054(3) 0.058(3) 0.056(3) -0.012(3) 0.027(2) -0.007(3)
C00M 0.050(3) 0.059(3) 0.062(3) -0.007(3) 0.016(3) 0.017(2)

loop_
_atom_type_symbol
_atom_type_description
_atom_type_scat_dispersion_real
_atom_type_scat_dispersion_imag
_atom_type_scat_source
C C 0.0033 0.0016 'International Tables Vol C Tables 4.2.6.8 and 6.1.1.4'
H H 0.0000 0.0000 'International Tables Vol C Tables 4.2.6.8 and 6.1.1.4'
F F 0.0171 0.0103 'International Tables Vol C Tables 4.2.6.8 and 6.1.1.4'
O O 0.0106 0.0060 'International Tables Vol C Tables 4.2.6.8 and 6.1.1.4'
S S 0.1246 0.1234 'International Tables Vol C Tables 4.2.6.8 and 6.1.1.4'

loop_
_geom_angle_atom_site_label_1
_geom_angle_atom_site_label_2
_geom_angle_atom_site_label_3
_geom_angle
_geom_angle_site_symmetry_1
_geom_angle_site_symmetry_3
_geom_angle_publ_flag
C00C S001 C008 103.0(2) . . ?
C00C S002 C00G 96.7(2) . . ?
C00A O003 C006 115.8(3) . . ?
C00C C006 O003 119.4(4) . . ?
C00C C006 C00B 126.4(4) . . ?
O003 C006 C00B 114.2(4) . . ?
C00D C007 C00E 118.3(4) . . ?
C00D C007 C00A 121.0(4) . . ?
C00E C007 C00A 120.7(4) . . ?
C009 C008 C00J 119.9(4) . . ?
C009 C008 S001 124.4(4) . . ?
C00J C008 S001 115.6(4) . . ?
C00I C009 C008 118.6(4) . . ?
C00I C009 C00B 118.1(4) . . ?
C008 C009 C00B 123.3(4) . . ?
C00G C00A O003 119.8(4) . . ?
C00G C00A C007 127.0(4) . . ?
O003 C00A C007 113.2(4) . . ?
O005 C00B C006 120.4(4) . . ?
O005 C00B C009 121.6(4) . . ?
C006 C00B C009 118.0(4) . . ?
C006 C00C S001 124.8(4) . . ?
C006 C00C S002 120.4(4) . . ?
S001 C00C S002 114.8(3) . . ?
C00F C00D C007 121.4(4) . . ?
C00F C00D H00D 119.3 . . ?
C007 C00D H00D 119.3 . . ?
C00H C00E C007 119.4(4) . . ?
C00H C00E H00E 120.3 . . ?
C007 C00E H00E 120.3 . . ?
C00K C00F C00D 119.7(5) . . ?
C00K C00F H00F 120.2 . . ?
C00D C00F H00F 120.2 . . ?
C00A C00G S002 121.1(4) . . ?
C00A C00G H00G 119.4 . . ?
S002 C00G H00G 119.4 . . ?
C00K C00H C00E 121.1(5) . . ?
C00K C00H H00H 119.4 . . ?
C00E C00H H00H 119.4 . . ?
C00M C00I C009 122.0(5) . . ?
C00M C00I H00I 119.0 . . ?
C009 C00I H00I 119.0 . . ?
C00L C00J C008 118.7(5) . . ?
C00L C00J H00J 120.7 . . ?
C008 C00J H00J 120.7 . . ?
C00H C00K C00F 120.1(5) . . ?
C00H C00K H00K 120.0 . . ?
C00F C00K H00K 120.0 . . ?
C00J C00L F1 119.2(5) . . ?
C00J C00L C00M 122.8(5) . . ?
F1 C00L C00M 117.9(5) . . ?
C00I C00M C00L 117.9(5) . . ?
C00I C00M H00M 121.0 . . ?
C00L C00M H00M 121.0 . . ?

loop_
_geom_bond_atom_site_label_1
_geom_bond_atom_site_label_2
_geom_bond_distance
_geom_bond_site_symmetry_2
_geom_bond_publ_flag
S001 C00C 1.723(5) . ?
S001 C008 1.739(5) . ?
S002 C00C 1.751(5) . ?
S002 C00G 1.751(5) . ?
O003 C00A 1.396(5) . ?
O003 C006 1.397(5) . ?
F1 C00L 1.360(6) . ?
O005 C00B 1.226(5) . ?
C006 C00C 1.344(6) . ?
C006 C00B 1.459(6) . ?
C007 C00D 1.393(6) . ?
C007 C00E 1.400(6) . ?
C007 C00A 1.466(6) . ?
C008 C009 1.399(6) . ?
C008 C00J 1.400(6) . ?
C009 C00I 1.389(6) . ?
C009 C00B 1.484(6) . ?
C00A C00G 1.317(6) . ?
C00D C00F 1.381(6) . ?
C00D H00D 0.9300 . ?
C00E C00H 1.392(7) . ?
C00E H00E 0.9300 . ?
C00F C00K 1.376(7) . ?
C00F H00F 0.9300 . ?
C00G H00G 0.9300 . ?
C00H C00K 1.368(7) . ?
C00H H00H 0.9300 . ?
C00I C00M 1.362(7) . ?
C00I H00I 0.9300 . ?
C00J C00L 1.354(7) . ?
C00J H00J 0.9300 . ?
C00K H00K 0.9300 . ?
C00L C00M 1.390(8) . ?
C00M H00M 0.9300 . ?
